data_2208239
loop_
_publ_author_name
'Wu, Yong-Zhong'
'Li, Hong-Yun'
'Yu, Wen-Tao'

_publ_section_title
;
 (1,3-Dioxan-2-ylmethyl)triphenylphosphonium bromide monohydrate
;
_journal_coeditor_code AT6081
_journal_issue 3
_journal_name_full 'Acta Crystallographica Section E'
_journal_page_first o933
_journal_page_last o934
_journal_paper_doi 10.1107/S1600536806003783
_journal_volume 62
_journal_year 2006
_chemical_formula_iupac 'C22 H22 O2 P +, Br -, H2 O'
_chemical_formula_moiety 'C22 H22 O2 P +, Br -, H2 O'
_chemical_formula_sum 'C22 H24 Br O3 P'
_chemical_formula_weight 447.29
_chemical_name_systematic
;
(1,3-Dioxan-2-ylmethyl)triphenylphosphonium bromide monohydrate
;
_space_group_IT_number 15
_symmetry_cell_setting monoclinic
_symmetry_space_group_name_Hall '-C 2yc'
_symmetry_space_group_name_H-M 'C 1 2/c 1'
_atom_sites_solution_hydrogens geom
_atom_sites_solution_primary direct
_atom_sites_solution_secondary difmap
_audit_creation_method SHELXL-97
_cell_angle_alpha 90.00
_cell_angle_beta 114.003(3)
_cell_angle_gamma 90.00
_cell_formula_units_Z 8
_cell_length_a 17.322(4)
_cell_length_b 14.451(3)
_cell_length_c 17.978(4)
_cell_measurement_reflns_used 2671
_cell_measurement_temperature 298(2)
_cell_measurement_theta_max 24.116
_cell_measurement_theta_min 2.480
_cell_volume 4111.1(16)
_computing_cell_refinement 'SAINT (Bruker, 1997)'
_computing_data_collection 'SMART (Bruker, 1997)'
_computing_data_reduction SAINT
_computing_molecular_graphics SHELXTL
_computing_publication_material SHELXTL
_computing_structure_refinement 'SHELXL97 (Sheldrick, 1997b)'
_computing_structure_solution 'SHELXTL (Bruker, 1997)'
_diffrn_ambient_temperature 298(2)
_diffrn_measured_fraction_theta_full 0.998
_diffrn_measured_fraction_theta_max 0.998
_diffrn_measurement_device_type 'Bruker SMART CCD area-detector'
_diffrn_measurement_method '\f and \w'
_diffrn_radiation_monochromator graphite
_diffrn_radiation_source 'fine-focus sealed tube'
_diffrn_radiation_type MoK\a
_diffrn_radiation_wavelength 0.71073
_diffrn_reflns_av_R_equivalents 0.0377
_diffrn_reflns_av_sigmaI/netI 0.0506
_diffrn_reflns_limit_h_max 18
_diffrn_reflns_limit_h_min -20
_diffrn_reflns_limit_k_max 17
_diffrn_reflns_limit_k_min -13
_diffrn_reflns_limit_l_max 21
_diffrn_reflns_limit_l_min -17
_diffrn_reflns_number 10117
_diffrn_reflns_theta_full 25.01
_diffrn_reflns_theta_max 25.01
_diffrn_reflns_theta_min 1.97
_diffrn_standards_number 0
_exptl_absorpt_coefficient_mu 2.097
_exptl_absorpt_correction_T_max 0.7156
_exptl_absorpt_correction_T_min 0.4431
_exptl_absorpt_correction_type multi-scan
_exptl_absorpt_process_details '(SADABS; Sheldrick, 1997)'
_exptl_crystal_colour colourless
_exptl_crystal_density_diffrn 1.445
_exptl_crystal_density_method 'not measured'
_exptl_crystal_description block
_exptl_crystal_F_000 1840
_exptl_crystal_size_max 0.45
_exptl_crystal_size_mid 0.18
_exptl_crystal_size_min 0.16
_refine_diff_density_max 0.457
_refine_diff_density_min -0.249
_refine_ls_extinction_method none
_refine_ls_goodness_of_fit_ref 1.039
_refine_ls_hydrogen_treatment constr
_refine_ls_matrix_type full
_refine_ls_number_parameters 245
_refine_ls_number_reflns 3636
_refine_ls_number_restraints 0
_refine_ls_restrained_S_all 1.039
_refine_ls_R_factor_all 0.0611
_refine_ls_R_factor_gt 0.0440
_refine_ls_shift/su_max 0.001
_refine_ls_shift/su_mean 0.000
_refine_ls_structure_factor_coef Fsqd
_refine_ls_weighting_details 'calc w = 1/[\s^2^(Fo^2^)+(0.0678P)^2^] where P = (Fo^2^+2Fc^2^)/3'
_refine_ls_weighting_scheme calc
_refine_ls_wR_factor_gt 0.1104
_refine_ls_wR_factor_ref 0.1188
_reflns_number_gt 2808
_reflns_number_total 3636
_reflns_threshold_expression I>2s\(I)
_cod_data_source_file at6081.cif
_cod_data_source_block I
_cod_depositor_comments
;
The following automatic conversions were performed:
'_symmetry_cell_setting' value 'Monoclinic' changed to 'monoclinic'
according to '/home/saulius/struct/CIF-dictionaries/cif_core.dic'
dictionary named 'cif_core.dic' version 2.4.1 from 2010-06-29.

Automatic conversion script
Id: cif_fix_enum 1527 2010-12-29 10:47:43Z saulius 

The following automatic conversions were performed:

'_symmetry_cell_setting' value 'Monoclinic' changed to 'monoclinic'
according to /home/saulius/struct/CIF-dictionaries/cif_core.dic
dictionary named 'cif_core.dic' version 2.4.1 from 2010-06-29.

Automatic conversion script
Id: cif_fix_values 1715 2011-07-08 13:25:40Z adriana 
;
_cod_original_cell_volume 4111.0(16)
_cod_original_sg_symbol_H-M 'C 2/c'
_cod_database_code 2208239
_cod_database_fobs_code 2208239

loop_
_symmetry_equiv_pos_as_xyz
'x, y, z'
'-x, y, -z+1/2'
'x+1/2, y+1/2, z'
'-x+1/2, y+1/2, -z+1/2'
'-x, -y, -z'
'x, -y, z-1/2'
'-x+1/2, -y+1/2, -z'
'x+1/2, -y+1/2, z-1/2'

loop_
_atom_site_label
_atom_site_fract_x
_atom_site_fract_y
_atom_site_fract_z
_atom_site_U_iso_or_equiv
_atom_site_adp_type
_atom_site_calc_flag
_atom_site_refinement_flags
_atom_site_occupancy
_atom_site_type_symbol
Br1 0.0000 0.09793(4) 0.7500 0.0704(2) Uani d S 1 Br
Br2 1.0000 0.70417(3) 0.7500 0.04927(18) Uani d S 1 Br
C1 0.41511(17) 0.76105(19) 0.92493(18) 0.0322(7) Uani d . 1 C
C2 0.3626(2) 0.7373(2) 0.9635(2) 0.0514(9) Uani d . 1 C
H2A 0.3839 0.7343 1.0200 0.062 Uiso calc R 1 H
C3 0.2788(2) 0.7182(3) 0.9168(3) 0.0639(11) Uani d . 1 C
H3A 0.2436 0.7014 0.9422 0.077 Uiso calc R 1 H
C4 0.2467(2) 0.7235(3) 0.8344(3) 0.0605(11) Uani d . 1 C
H4A 0.1894 0.7131 0.8039 0.073 Uiso calc R 1 H
C5 0.2983(2) 0.7441(2) 0.7962(2) 0.0597(11) Uani d . 1 C
H5A 0.2766 0.7460 0.7397 0.072 Uiso calc R 1 H
C6 0.3831(2) 0.7623(2) 0.8418(2) 0.0446(8) Uani d . 1 C
H6A 0.4185 0.7754 0.8157 0.054 Uiso calc R 1 H
C7 0.57542(17) 0.83080(19) 0.92772(17) 0.0307(6) Uani d . 1 C
C8 0.5434(2) 0.91251(19) 0.8856(2) 0.0404(8) Uani d . 1 C
H8A 0.4930 0.9366 0.8841 0.049 Uiso calc R 1 H
C9 0.5852(2) 0.9575(2) 0.8466(2) 0.0510(9) Uani d . 1 C
H9A 0.5638 1.0126 0.8193 0.061 Uiso calc R 1 H
C10 0.6588(2) 0.9217(3) 0.8473(2) 0.0558(10) Uani d . 1 C
H10A 0.6870 0.9524 0.8203 0.067 Uiso calc R 1 H
C11 0.6907(2) 0.8410(3) 0.8876(2) 0.0492(9) Uani d . 1 C
H11A 0.7406 0.8169 0.8880 0.059 Uiso calc R 1 H
C12 0.64907(19) 0.7950(2) 0.9279(2) 0.0410(8) Uani d . 1 C
H12A 0.6708 0.7399 0.9550 0.049 Uiso calc R 1 H
C13 0.57020(16) 0.67409(19) 1.03253(18) 0.0305(6) Uani d . 1 C
C14 0.57713(19) 0.60382(19) 0.9829(2) 0.0383(7) Uani d . 1 C
H14A 0.5625 0.6145 0.9278 0.046 Uiso calc R 1 H
C15 0.6059(2) 0.5178(2) 1.0162(2) 0.0471(9) Uani d . 1 C
H15A 0.6126 0.4708 0.9840 0.057 Uiso calc R 1 H
C16 0.6247(2) 0.5020(2) 1.0976(2) 0.0488(9) Uani d . 1 C
H16A 0.6430 0.4437 1.1195 0.059 Uiso calc R 1 H
C17 0.6169(2) 0.5704(2) 1.1464(2) 0.0463(8) Uani d . 1 C
H17A 0.6294 0.5587 1.2009 0.056 Uiso calc R 1 H
C18 0.59011(18) 0.6575(2) 1.11396(19) 0.0371(7) Uani d . 1 C
H18A 0.5855 0.7048 1.1470 0.045 Uiso calc R 1 H
C19 0.52619(18) 0.8634(2) 1.06311(18) 0.0348(7) Uani d . 1 C
H19A 0.4850 0.9113 1.0364 0.042 Uiso calc R 1 H
H19B 0.5077 0.8317 1.1006 0.042 Uiso calc R 1 H
C20 0.6100(2) 0.9097(2) 1.1123(2) 0.0401(8) Uani d . 1 C
H20A 0.6143 0.9226 1.1674 0.048 Uiso calc R 1 H
C21 0.7447(2) 0.9203(3) 1.1262(4) 0.0760(15) Uani d . 1 C
H21A 0.7842 0.9243 1.1828 0.091 Uiso calc R 1 H
H21B 0.7754 0.9016 1.0940 0.091 Uiso calc R 1 H
C22 0.7046(2) 1.0068(3) 1.0987(3) 0.0859(16) Uani d . 1 C
H22A 0.7154 1.0289 1.0529 0.103 Uiso calc R 1 H
H22B 0.7256 1.0523 1.1420 0.103 Uiso calc R 1 H
O1 0.67934(13) 0.85542(14) 1.11695(15) 0.0494(6) Uani d . 1 O
O2 0.61648(13) 0.99219(14) 1.07497(16) 0.0549(7) Uani d . 1 O
O3 0.10753(18) 0.09479(19) 0.3464(2) 0.0801(10) Uani d . 1 O
H1 0.0785 0.1429 0.3257 0.120 Uiso d R 1 H
H2 0.0818 0.0474 0.3198 0.120 Uiso d R 1 H
P1 0.52465(4) 0.78160(5) 0.98698(5) 0.0290(2) Uani d . 1 P

loop_
_atom_site_aniso_label
_atom_site_aniso_U_11
_atom_site_aniso_U_22
_atom_site_aniso_U_33
_atom_site_aniso_U_12
_atom_site_aniso_U_13
_atom_site_aniso_U_23
Br1 0.0865(5) 0.0760(4) 0.0504(4) 0.000 0.0297(3) 0.000
Br2 0.0559(3) 0.0506(3) 0.0498(3) 0.000 0.0303(2) 0.000
C1 0.0300(15) 0.0332(16) 0.0306(18) 0.0036(12) 0.0094(13) -0.0014(12)
C2 0.0375(19) 0.075(2) 0.044(2) -0.0037(16) 0.0189(16) -0.0103(18)
C3 0.041(2) 0.087(3) 0.073(3) -0.0128(18) 0.032(2) -0.030(2)
C4 0.0289(19) 0.063(2) 0.073(3) 0.0020(16) 0.0036(19) -0.014(2)
C5 0.053(2) 0.066(2) 0.038(2) -0.0066(18) -0.0036(18) 0.0022(17)
C6 0.0410(19) 0.055(2) 0.035(2) -0.0079(15) 0.0120(15) -0.0038(15)
C7 0.0305(15) 0.0373(15) 0.0236(16) -0.0006(12) 0.0102(12) -0.0001(12)
C8 0.0376(18) 0.0379(18) 0.047(2) 0.0090(13) 0.0188(16) 0.0077(14)
C9 0.055(2) 0.046(2) 0.049(2) 0.0039(17) 0.0191(17) 0.0131(16)
C10 0.048(2) 0.078(3) 0.044(2) -0.0089(18) 0.0222(18) 0.0139(19)
C11 0.0382(18) 0.071(2) 0.044(2) 0.0058(16) 0.0225(16) 0.0083(18)
C12 0.0351(17) 0.0499(19) 0.039(2) 0.0075(14) 0.0158(14) 0.0095(15)
C13 0.0268(15) 0.0328(15) 0.0297(17) -0.0005(12) 0.0092(12) 0.0025(13)
C14 0.0407(18) 0.0393(17) 0.0317(18) -0.0024(13) 0.0113(14) -0.0006(14)
C15 0.050(2) 0.0337(17) 0.057(2) 0.0015(14) 0.0201(17) -0.0101(15)
C16 0.048(2) 0.0349(18) 0.058(3) 0.0053(14) 0.0163(18) 0.0121(17)
C17 0.0455(19) 0.053(2) 0.038(2) 0.0052(15) 0.0144(16) 0.0145(16)
C18 0.0366(17) 0.0399(18) 0.0359(19) 0.0042(13) 0.0158(14) -0.0003(14)
C19 0.0374(16) 0.0358(16) 0.0318(18) 0.0055(13) 0.0147(13) 0.0008(13)
C20 0.0390(18) 0.0450(19) 0.0340(19) 0.0019(14) 0.0124(15) -0.0071(14)
C21 0.034(2) 0.056(2) 0.124(4) -0.0030(17) 0.018(2) -0.010(2)
C22 0.041(2) 0.064(3) 0.140(5) -0.0070(18) 0.023(2) 0.012(3)
O1 0.0325(12) 0.0393(12) 0.0613(16) 0.0047(9) 0.0036(11) 0.0017(11)
O2 0.0376(13) 0.0367(13) 0.0827(19) 0.0027(9) 0.0167(12) 0.0043(12)
O3 0.0618(18) 0.092(2) 0.070(2) -0.0020(14) 0.0102(16) 0.0147(15)
P1 0.0271(4) 0.0329(4) 0.0260(4) 0.0023(3) 0.0097(3) 0.0009(3)

loop_
_atom_type_symbol
_atom_type_description
_atom_type_scat_dispersion_real
_atom_type_scat_dispersion_imag
_atom_type_scat_source
C C 0.0033 0.0016 'International Tables Vol C Tables 4.2.6.8 and 6.1.1.4'
H H 0.0000 0.0000 'International Tables Vol C Tables 4.2.6.8 and 6.1.1.4'
O O 0.0106 0.0060 'International Tables Vol C Tables 4.2.6.8 and 6.1.1.4'
P P 0.1023 0.0942 'International Tables Vol C Tables 4.2.6.8 and 6.1.1.4'
Br Br -0.2901 2.4595 'International Tables Vol C Tables 4.2.6.8 and 6.1.1.4'

loop_
_geom_angle_atom_site_label_1
_geom_angle_atom_site_label_2
_geom_angle_atom_site_label_3
_geom_angle
_geom_angle_publ_flag
C6 C1 C2 119.5(3) ?
C6 C1 P1 122.3(2) ?
C2 C1 P1 118.1(2) ?
C3 C2 C1 119.0(4) ?
C3 C2 H2A 120.5 ?
C1 C2 H2A 120.5 ?
C4 C3 C2 121.1(4) ?
C4 C3 H3A 119.4 ?
C2 C3 H3A 119.4 ?
C3 C4 C5 120.1(3) ?
C3 C4 H4A 120.0 ?
C5 C4 H4A 120.0 ?
C4 C5 C6 119.9(4) ?
C4 C5 H5A 120.1 ?
C6 C5 H5A 120.1 ?
C1 C6 C5 120.3(3) ?
C1 C6 H6A 119.8 ?
C5 C6 H6A 119.8 ?
C12 C7 C8 119.0(3) ?
C12 C7 P1 122.1(2) ?
C8 C7 P1 118.7(2) ?
C9 C8 C7 120.5(3) ?
C9 C8 H8A 119.7 ?
C7 C8 H8A 119.7 ?
C8 C9 C10 120.2(3) ?
C8 C9 H9A 119.9 ?
C10 C9 H9A 119.9 ?
C11 C10 C9 120.1(3) ?
C11 C10 H10A 119.9 ?
C9 C10 H10A 119.9 ?
C10 C11 C12 120.2(3) ?
C10 C11 H11A 119.9 ?
C12 C11 H11A 119.9 ?
C7 C12 C11 119.9(3) ?
C7 C12 H12A 120.0 ?
C11 C12 H12A 120.0 ?
C18 C13 C14 120.3(3) ?
C18 C13 P1 120.7(2) ?
C14 C13 P1 118.7(2) ?
C15 C14 C13 119.3(3) ?
C15 C14 H14A 120.3 ?
C13 C14 H14A 120.3 ?
C14 C15 C16 119.7(3) ?
C14 C15 H15A 120.2 ?
C16 C15 H15A 120.2 ?
C17 C16 C15 121.2(3) ?
C17 C16 H16A 119.4 ?
C15 C16 H16A 119.4 ?
C16 C17 C18 119.4(3) ?
C16 C17 H17A 120.3 ?
C18 C17 H17A 120.3 ?
C13 C18 C17 120.0(3) ?
C13 C18 H18A 120.0 ?
C17 C18 H18A 120.0 ?
C20 C19 P1 116.6(2) yes
C20 C19 H19A 108.1 ?
P1 C19 H19A 108.1 ?
C20 C19 H19B 108.1 ?
P1 C19 H19B 108.1 ?
H19A C19 H19B 107.3 ?
O2 C20 O1 105.7(3) yes
O2 C20 C19 110.0(3) yes
O1 C20 C19 112.4(2) yes
O2 C20 H20A 109.6 ?
O1 C20 H20A 109.6 ?
C19 C20 H20A 109.6 ?
C22 C21 O1 106.6(3) yes
C22 C21 H21A 110.4 ?
O1 C21 H21A 110.4 ?
C22 C21 H21B 110.4 ?
O1 C21 H21B 110.4 ?
H21A C21 H21B 108.6 ?
C21 C22 O2 106.7(3) yes
C21 C22 H22A 110.4 ?
O2 C22 H22A 110.4 ?
C21 C22 H22B 110.4 ?
O2 C22 H22B 110.4 ?
H22A C22 H22B 108.6 ?
C20 O1 C21 105.0(2) yes
C20 O2 C22 105.6(3) yes
H1 O3 H2 109.3 ?
C7 P1 C13 112.84(13) yes
C7 P1 C1 110.43(14) yes
C13 P1 C1 107.47(13) yes
C7 P1 C19 109.53(14) yes
C13 P1 C19 110.84(14) yes
C1 P1 C19 105.46(14) yes

loop_
_geom_bond_atom_site_label_1
_geom_bond_atom_site_label_2
_geom_bond_distance
_geom_bond_publ_flag
C1 C6 1.366(5) ?
C1 C2 1.392(5) ?
C1 P1 1.792(3) yes
C2 C3 1.378(5) ?
C2 H2A 0.9300 ?
C3 C4 1.356(6) ?
C3 H3A 0.9300 ?
C4 C5 1.363(6) ?
C4 H4A 0.9300 ?
C5 C6 1.386(5) ?
C5 H5A 0.9300 ?
C6 H6A 0.9300 ?
C7 C12 1.376(4) ?
C7 C8 1.391(4) ?
C7 P1 1.782(3) yes
C8 C9 1.361(5) ?
C8 H8A 0.9300 ?
C9 C10 1.370(5) ?
C9 H9A 0.9300 ?
C10 C11 1.366(5) ?
C10 H10A 0.9300 ?
C11 C12 1.382(5) ?
C11 H11A 0.9300 ?
C12 H12A 0.9300 ?
C13 C18 1.382(4) ?
C13 C14 1.389(4) ?
C13 P1 1.784(3) yes
C14 C15 1.382(4) ?
C14 H14A 0.9300 ?
C15 C16 1.383(5) ?
C15 H15A 0.9300 ?
C16 C17 1.365(5) ?
C16 H16A 0.9300 ?
C17 C18 1.385(4) ?
C17 H17A 0.9300 ?
C18 H18A 0.9300 ?
C19 C20 1.515(4) yes
C19 P1 1.800(3) yes
C19 H19A 0.9700 ?
C19 H19B 0.9700 ?
C20 O2 1.395(4) yes
C20 O1 1.408(4) yes
C20 H20A 0.9800 ?
C21 C22 1.418(5) yes
C21 O1 1.427(4) yes
C21 H21A 0.9700 ?
C21 H21B 0.9700 ?
C22 O2 1.423(4) yes
C22 H22A 0.9700 ?
C22 H22B 0.9700 ?
O3 H1 0.8498 ?
O3 H2 0.8499 ?

loop_
_geom_torsion_atom_site_label_1
_geom_torsion_atom_site_label_2
_geom_torsion_atom_site_label_3
_geom_torsion_atom_site_label_4
_geom_torsion
C6 C1 C2 C3 -1.9(5)
P1 C1 C2 C3 -177.9(3)
C1 C2 C3 C4 -0.9(6)
C2 C3 C4 C5 2.8(6)
C3 C4 C5 C6 -1.9(6)
C2 C1 C6 C5 2.9(5)
P1 C1 C6 C5 178.7(3)
C4 C5 C6 C1 -1.0(5)
C12 C7 C8 C9 -1.4(5)
P1 C7 C8 C9 173.2(3)
C7 C8 C9 C10 1.1(5)
C8 C9 C10 C11 -0.4(6)
C9 C10 C11 C12 0.0(6)
C8 C7 C12 C11 1.1(5)
P1 C7 C12 C11 -173.3(3)
C10 C11 C12 C7 -0.4(5)
C18 C13 C14 C15 -1.4(4)
P1 C13 C14 C15 -174.8(2)
C13 C14 C15 C16 2.1(5)
C14 C15 C16 C17 -1.2(5)
C15 C16 C17 C18 -0.4(5)
C14 C13 C18 C17 -0.2(4)
P1 C13 C18 C17 173.0(2)
C16 C17 C18 C13 1.1(5)
P1 C19 C20 O2 91.5(3)
P1 C19 C20 O1 -26.0(4)
O1 C21 C22 O2 0.9(6)
O2 C20 O1 C21 31.7(4)
C19 C20 O1 C21 151.7(3)
C22 C21 O1 C20 -19.8(5)
O1 C20 O2 C22 -31.3(4)
C19 C20 O2 C22 -152.8(3)
C21 C22 O2 C20 18.6(5)
C12 C7 P1 C13 -8.7(3)
C8 C7 P1 C13 176.9(2)
C12 C7 P1 C1 -129.0(3)
C8 C7 P1 C1 56.6(3)
C12 C7 P1 C19 115.3(3)
C8 C7 P1 C19 -59.1(3)
C18 C13 P1 C7 132.3(2)
C14 C13 P1 C7 -54.4(3)
C18 C13 P1 C1 -105.7(2)
C14 C13 P1 C1 67.6(3)
C18 C13 P1 C19 9.0(3)
C14 C13 P1 C19 -177.6(2)
C6 C1 P1 C7 14.6(3)
C2 C1 P1 C7 -169.5(2)
C6 C1 P1 C13 -108.8(3)
C2 C1 P1 C13 67.0(3)
C6 C1 P1 C19 132.9(3)
C2 C1 P1 C19 -51.3(3)
C20 C19 P1 C7 -47.8(3)
C20 C19 P1 C13 77.4(3)
C20 C19 P1 C1 -166.6(2)

loop_
_cod_related_entry_id
_cod_related_entry_database
_cod_related_entry_code
1 ChemSpider 30654926
